data_2217622
loop_
_publ_author_name
'Tai, Xi-Shi'
'Yin, Jie '
'Hao, Ming-Yang'

_publ_section_title
;
 Hexaaquazinc(II) bis[4-(2-hydroxybenzylideneamino)benzenesulfonate]
;
_journal_coeditor_code PR2013
_journal_issue 2
_journal_name_full 'Acta Crystallographica Section E'
_journal_page_first m273
_journal_page_last m273
_journal_paper_doi 10.1107/S1600536807061703
_journal_volume 64
_journal_year 2008
_chemical_formula_iupac '[Zn (H2 O)6] (C13 H10 N O4S)2'
_chemical_formula_moiety 'H12 Zn O6 2+, 2(C13 H10 N1 O4 S1 -)'
_chemical_formula_sum 'C26 H32 N2 O14 S2 Zn'
_chemical_formula_weight 726.03
_chemical_name_systematic
;
Hexaaquazinc(II) bis[4-(2-hydroxybenzylideneamino)benzenesulfonate]
;
_space_group_IT_number 14
_symmetry_cell_setting monoclinic
_symmetry_space_group_name_Hall '-P 2yn'
_symmetry_space_group_name_H-M 'P 1 21/n 1'
_atom_sites_solution_hydrogens geom
_atom_sites_solution_primary direct
_atom_sites_solution_secondary difmap
_audit_creation_method SHELXL-97
_cell_angle_alpha 90.00
_cell_angle_beta 90.391(2)
_cell_angle_gamma 90.00
_cell_formula_units_Z 2
_cell_length_a 6.3255(10)
_cell_length_b 35.312(3)
_cell_length_c 6.9832(10)
_cell_measurement_reflns_used 2287
_cell_measurement_temperature 298(2)
_cell_measurement_theta_max 23.051
_cell_measurement_theta_min 2.311
_cell_volume 1559.8(4)
_computing_cell_refinement 'SMART (Bruker, 1997)'
_computing_data_collection 'SMART (Bruker, 1997)'
_computing_data_reduction 'SAINT (Bruker, 1997)'
_computing_molecular_graphics 'SHELXTL (Bruker, 1997)'
_computing_publication_material 'SHELXTL (Bruker, 1997)'
_computing_structure_refinement 'SHELXL97 (Sheldrick, 1997)'
_computing_structure_solution 'SHELXS97 (Sheldrick, 1997)'
_diffrn_ambient_temperature 298(2)
_diffrn_measured_fraction_theta_full 0.984
_diffrn_measured_fraction_theta_max 0.984
_diffrn_measurement_device_type 'Bruker SMART CCD area-detector'
_diffrn_measurement_method 'phi and omega scans'
_diffrn_radiation_monochromator graphite
_diffrn_radiation_source 'fine-focus sealed tube'
_diffrn_radiation_type MoK\a
_diffrn_radiation_wavelength 0.71073
_diffrn_reflns_av_R_equivalents 0.0342
_diffrn_reflns_av_sigmaI/netI 0.0445
_diffrn_reflns_limit_h_max 5
_diffrn_reflns_limit_h_min -7
_diffrn_reflns_limit_k_max 32
_diffrn_reflns_limit_k_min -42
_diffrn_reflns_limit_l_max 8
_diffrn_reflns_limit_l_min -8
_diffrn_reflns_number 6994
_diffrn_reflns_theta_full 25.01
_diffrn_reflns_theta_max 25.01
_diffrn_reflns_theta_min 2.31
_diffrn_standards_number 0
_exptl_absorpt_coefficient_mu 0.992
_exptl_absorpt_correction_T_max 0.8263
_exptl_absorpt_correction_T_min 0.7228
_exptl_absorpt_correction_type multi-scan
_exptl_absorpt_process_details '(SADABS; Bruker, 1997)'
_exptl_crystal_colour colourless
_exptl_crystal_density_diffrn 1.546
_exptl_crystal_density_method 'not measured'
_exptl_crystal_description block
_exptl_crystal_F_000 752
_exptl_crystal_size_max 0.35
_exptl_crystal_size_mid 0.33
_exptl_crystal_size_min 0.20
_refine_diff_density_max 0.371
_refine_diff_density_min -0.787
_refine_ls_extinction_method none
_refine_ls_goodness_of_fit_ref 1.081
_refine_ls_hydrogen_treatment constr
_refine_ls_matrix_type full
_refine_ls_number_parameters 205
_refine_ls_number_reflns 2708
_refine_ls_number_restraints 0
_refine_ls_restrained_S_all 1.081
_refine_ls_R_factor_all 0.0853
_refine_ls_R_factor_gt 0.0685
_refine_ls_shift/su_max 0.000
_refine_ls_shift/su_mean 0.000
_refine_ls_structure_factor_coef Fsqd
_refine_ls_weighting_details 'calc w=1/[\s^2^(Fo^2^)+(0.0630P)^2^+5.0428P] where P=(Fo^2^+2Fc^2^)/3'
_refine_ls_weighting_scheme calc
_refine_ls_wR_factor_gt 0.1595
_refine_ls_wR_factor_ref 0.1684
_reflns_number_gt 2170
_reflns_number_total 2708
_reflns_threshold_expression I>2\s(I)
_cod_data_source_file pr2013.cif
_cod_data_source_block I
_cod_depositor_comments
;
The following automatic conversions were performed:
'_symmetry_cell_setting' value 'Monoclinic' changed to 'monoclinic'
according to '/home/saulius/struct/CIF-dictionaries/cif_core.dic'
dictionary named 'cif_core.dic' version 2.4.1 from 2010-06-29.

Automatic conversion script
Id: cif_fix_enum 1527 2010-12-29 10:47:43Z saulius 

The following automatic conversions were performed:

'_symmetry_cell_setting' value 'Monoclinic' changed to 'monoclinic'
according to /home/saulius/struct/CIF-dictionaries/cif_core.dic
dictionary named 'cif_core.dic' version 2.4.1 from 2010-06-29.

Automatic conversion script
Id: cif_fix_values 1715 2011-07-08 13:25:40Z adriana 
;
_cod_original_sg_symbol_H-M 'P 21/n'
_cod_database_code 2217622
_cod_database_fobs_code 2217622

loop_
_symmetry_equiv_pos_as_xyz
'x, y, z'
'-x+1/2, y+1/2, -z+1/2'
'-x, -y, -z'
'x-1/2, -y-1/2, z-1/2'

loop_
_atom_site_type_symbol
_atom_site_label
_atom_site_fract_x
_atom_site_fract_y
_atom_site_fract_z
_atom_site_U_iso_or_equiv
_atom_site_adp_type
_atom_site_calc_flag
_atom_site_refinement_flags
_atom_site_occupancy
Zn Zn1 1.0000 0.0000 0.0000 0.0366(3) Uani d S 1
N N1 0.4209(9) 0.23101(16) 0.5074(8) 0.0590(15) Uani d . 1
O O1 0.8397(6) 0.06182(11) 0.5063(6) 0.0432(10) Uani d . 1
O O2 0.5147(6) 0.05114(12) 0.6744(6) 0.0517(11) Uani d . 1
O O3 0.5147(6) 0.05133(12) 0.3282(6) 0.0508(11) Uani d . 1
O O4 0.1459(9) 0.28426(15) 0.5713(9) 0.0841(17) Uani d . 1
H H4 0.1765 0.2635 0.5271 0.126 Uiso calc R 1
O O5 0.7091(6) 0.02586(12) 0.0024(6) 0.0508(11) Uani d . 1
H H5A 0.6633 0.0365 -0.0989 0.061 Uiso d R 1
H H5B 0.6403 0.0352 0.0953 0.061 Uiso d R 1
O O6 1.1063(6) 0.03918(14) -0.1984(7) 0.0634(13) Uani d . 1
H H6A 1.2325 0.0438 -0.2321 0.076 Uiso d R 1
H H6B 1.0273 0.0452 -0.2926 0.076 Uiso d R 1
O O7 1.1046(6) 0.03394(15) 0.2234(6) 0.0659(14) Uani d . 1
H H7A 1.0205 0.0428 0.3067 0.079 Uiso d R 1
H H7B 1.2285 0.0364 0.2696 0.079 Uiso d R 1
S S1 0.6114(2) 0.06635(4) 0.5026(2) 0.0358(4) Uani d . 1
C C1 0.5612(8) 0.11535(16) 0.4999(7) 0.0352(12) Uani d . 1
C C2 0.7196(10) 0.14097(18) 0.5569(9) 0.0504(16) Uani d . 1
H H2 0.8529 0.1323 0.5932 0.060 Uiso calc R 1
C C3 0.6734(12) 0.17949(19) 0.5582(10) 0.0616(19) Uani d . 1
H H3 0.7770 0.1968 0.5946 0.074 Uiso calc R 1
C C4 0.4756(11) 0.19220(18) 0.5058(10) 0.0534(16) Uani d . 1
C C5 0.3215(11) 0.16672(18) 0.4537(10) 0.0577(18) Uani d . 1
H H5 0.1871 0.1755 0.4217 0.069 Uiso calc R 1
C C6 0.3630(9) 0.12829(17) 0.4482(9) 0.0486(15) Uani d . 1
H H6 0.2584 0.1113 0.4100 0.058 Uiso calc R 1
C C7 0.5591(11) 0.25692(19) 0.4805(9) 0.0551(17) Uani d . 1
H H7 0.6977 0.2500 0.4540 0.066 Uiso calc R 1
C C8 0.5058(12) 0.29691(18) 0.4902(10) 0.0567(17) Uani d . 1
C C9 0.3022(13) 0.3086(2) 0.5377(11) 0.067(2) Uani d . 1
C C10 0.2618(15) 0.3473(2) 0.5562(11) 0.072(2) Uani d . 1
H H10 0.1281 0.3554 0.5926 0.086 Uiso calc R 1
C C11 0.4158(15) 0.3734(2) 0.5214(11) 0.073(2) Uani d . 1
H H11 0.3849 0.3991 0.5311 0.087 Uiso calc R 1
C C12 0.6194(16) 0.3620(2) 0.4714(12) 0.082(2) Uani d . 1
H H12 0.7243 0.3798 0.4477 0.098 Uiso calc R 1
C C13 0.6621(13) 0.3239(2) 0.4578(11) 0.067(2) Uani d . 1
H H13 0.7978 0.3160 0.4264 0.081 Uiso calc R 1

loop_
_atom_site_aniso_label
_atom_site_aniso_U_11
_atom_site_aniso_U_22
_atom_site_aniso_U_33
_atom_site_aniso_U_12
_atom_site_aniso_U_13
_atom_site_aniso_U_23
Zn1 0.0234(4) 0.0495(6) 0.0370(5) -0.0006(4) -0.0002(3) -0.0018(4)
N1 0.064(4) 0.047(3) 0.066(4) 0.013(3) -0.002(3) -0.007(3)
O1 0.0223(18) 0.062(3) 0.046(2) 0.0040(17) 0.0003(16) 0.003(2)
O2 0.037(2) 0.066(3) 0.052(3) 0.003(2) 0.0060(19) 0.018(2)
O3 0.032(2) 0.064(3) 0.057(3) 0.0026(19) -0.0060(19) -0.011(2)
O4 0.085(4) 0.068(3) 0.100(5) 0.013(3) 0.027(3) 0.005(3)
O5 0.035(2) 0.079(3) 0.038(2) 0.016(2) 0.0023(18) 0.002(2)
O6 0.031(2) 0.099(4) 0.060(3) -0.005(2) -0.003(2) 0.030(3)
O7 0.029(2) 0.109(4) 0.060(3) -0.002(2) -0.004(2) -0.038(3)
S1 0.0239(7) 0.0472(8) 0.0362(7) 0.0032(6) 0.0008(5) -0.0001(6)
C1 0.028(3) 0.047(3) 0.031(3) 0.005(2) -0.001(2) -0.005(2)
C2 0.039(3) 0.060(4) 0.053(4) -0.005(3) -0.010(3) 0.000(3)
C3 0.066(5) 0.049(4) 0.069(5) -0.007(3) -0.007(4) -0.012(3)
C4 0.053(4) 0.051(4) 0.056(4) 0.012(3) 0.010(3) -0.002(3)
C5 0.046(4) 0.048(4) 0.079(5) 0.007(3) -0.007(3) 0.000(3)
C6 0.037(3) 0.047(4) 0.062(4) 0.005(3) -0.014(3) 0.001(3)
C7 0.058(4) 0.055(4) 0.053(4) 0.008(3) 0.001(3) -0.005(3)
C8 0.068(4) 0.048(4) 0.053(4) 0.003(4) -0.002(3) -0.014(3)
C9 0.081(6) 0.061(5) 0.058(5) 0.006(4) 0.006(4) -0.001(4)
C10 0.104(7) 0.052(4) 0.059(5) 0.019(4) 0.005(4) -0.003(3)
C11 0.108(7) 0.047(4) 0.062(5) 0.019(4) -0.006(4) -0.002(4)
C12 0.109(8) 0.052(5) 0.084(6) 0.002(5) -0.007(5) 0.003(4)
C13 0.073(5) 0.059(5) 0.071(5) 0.002(4) -0.008(4) -0.007(4)

loop_
_atom_type_symbol
_atom_type_description
_atom_type_scat_dispersion_real
_atom_type_scat_dispersion_imag
_atom_type_scat_source
C C 0.0033 0.0016 'International Tables Vol C Tables 4.2.6.8 and 6.1.1.4'
H H 0.0000 0.0000 'International Tables Vol C Tables 4.2.6.8 and 6.1.1.4'
N N 0.0061 0.0033 'International Tables Vol C Tables 4.2.6.8 and 6.1.1.4'
O O 0.0106 0.0060 'International Tables Vol C Tables 4.2.6.8 and 6.1.1.4'
Zn Zn 0.2839 1.4301 'International Tables Vol C Tables 4.2.6.8 and 6.1.1.4'
S S 0.1246 0.1234 'International Tables Vol C Tables 4.2.6.8 and 6.1.1.4'

loop_
_geom_angle_atom_site_label_1
_geom_angle_atom_site_label_2
_geom_angle_atom_site_label_3
_geom_angle_site_symmetry_1
_geom_angle_site_symmetry_3
_geom_angle
O5 Zn1 O5 3_755 . 180.0(2)
O5 Zn1 O7 3_755 3_755 91.04(17)
O5 Zn1 O7 . 3_755 88.96(17)
O5 Zn1 O7 3_755 . 88.96(17)
O5 Zn1 O7 . . 91.04(17)
O7 Zn1 O7 3_755 . 180.0(3)
O5 Zn1 O6 3_755 . 89.80(17)
O5 Zn1 O6 . . 90.20(17)
O7 Zn1 O6 3_755 . 89.2(2)
O7 Zn1 O6 . . 90.8(2)
O5 Zn1 O6 3_755 3_755 90.20(17)
O5 Zn1 O6 . 3_755 89.80(17)
O7 Zn1 O6 3_755 3_755 90.8(2)
O7 Zn1 O6 . 3_755 89.2(2)
O6 Zn1 O6 . 3_755 180.0(3)
C7 N1 C4 . . 121.6(6)
C9 O4 H4 . . 109.5
Zn1 O5 H5A . . 119.3
Zn1 O5 H5B . . 129.9
H5A O5 H5B . . 106.9
Zn1 O6 H6A . . 128.5
Zn1 O6 H6B . . 119.5
H6A O6 H6B . . 106.6
Zn1 O7 H7A . . 122.0
Zn1 O7 H7B . . 129.4
H7A O7 H7B . . 106.4
O1 S1 O2 . . 111.6(2)
O1 S1 O3 . . 112.7(2)
O2 S1 O3 . . 112.2(3)
O1 S1 C1 . . 106.7(2)
O2 S1 C1 . . 107.2(3)
O3 S1 C1 . . 105.9(2)
C6 C1 C2 . . 120.4(5)
C6 C1 S1 . . 119.5(4)
C2 C1 S1 . . 120.1(4)
C3 C2 C1 . . 118.8(6)
C3 C2 H2 . . 120.6
C1 C2 H2 . . 120.6
C4 C3 C2 . . 120.5(6)
C4 C3 H3 . . 119.7
C2 C3 H3 . . 119.7
C5 C4 C3 . . 119.9(6)
C5 C4 N1 . . 117.6(6)
C3 C4 N1 . . 122.4(6)
C4 C5 C6 . . 121.0(6)
C4 C5 H5 . . 119.5
C6 C5 H5 . . 119.5
C1 C6 C5 . . 119.4(6)
C1 C6 H6 . . 120.3
C5 C6 H6 . . 120.3
N1 C7 C8 . . 121.9(7)
N1 C7 H7 . . 119.1
C8 C7 H7 . . 119.1
C13 C8 C9 . . 119.6(7)
C13 C8 C7 . . 119.5(7)
C9 C8 C7 . . 120.9(7)
O4 C9 C8 . . 122.6(7)
O4 C9 C10 . . 118.6(8)
C8 C9 C10 . . 118.8(8)
C11 C10 C9 . . 120.9(8)
C11 C10 H10 . . 119.5
C9 C10 H10 . . 119.5
C10 C11 C12 . . 120.6(7)
C10 C11 H11 . . 119.7
C12 C11 H11 . . 119.7
C13 C12 C11 . . 118.8(8)
C13 C12 H12 . . 120.6
C11 C12 H12 . . 120.6
C12 C13 C8 . . 121.2(8)
C12 C13 H13 . . 119.4
C8 C13 H13 . . 119.4

loop_
_geom_bond_atom_site_label_1
_geom_bond_atom_site_label_2
_geom_bond_site_symmetry_2
_geom_bond_distance
Zn1 O5 3_755 2.054(4)
Zn1 O5 . 2.054(4)
Zn1 O7 3_755 2.072(4)
Zn1 O7 . 2.072(4)
Zn1 O6 . 2.073(4)
Zn1 O6 3_755 2.073(4)
N1 C7 . 1.280(9)
N1 C4 . 1.413(8)
O1 S1 . 1.453(4)
O2 S1 . 1.453(4)
O3 S1 . 1.459(4)
O4 C9 . 1.332(9)
O4 H4 . 0.8200
O5 H5A . 0.8500
O5 H5B . 0.8499
O6 H6A . 0.8500
O6 H6B . 0.8500
O7 H7A . 0.8500
O7 H7B . 0.8500
S1 C1 . 1.759(6)
C1 C6 . 1.380(8)
C1 C2 . 1.406(8)
C2 C3 . 1.391(9)
C2 H2 . 0.9300
C3 C4 . 1.376(9)
C3 H3 . 0.9300
C4 C5 . 1.374(9)
C5 C6 . 1.383(9)
C5 H5 . 0.9300
C6 H6 . 0.9300
C7 C8 . 1.454(9)
C7 H7 . 0.9300
C8 C13 . 1.394(10)
C8 C9 . 1.394(10)
C9 C10 . 1.397(10)
C10 C11 . 1.365(11)
C10 H10 . 0.9300
C11 C12 . 1.396(12)
C11 H11 . 0.9300
C12 C13 . 1.375(10)
C12 H12 . 0.9300
C13 H13 . 0.9300

loop_
_geom_hbond_atom_site_label_D
_geom_hbond_atom_site_label_H
_geom_hbond_atom_site_label_A
_geom_hbond_site_symmetry_A
_geom_hbond_distance_DH
_geom_hbond_distance_HA
_geom_hbond_distance_DA
_geom_hbond_angle_DHA
_geom_hbond_publ_flag
O7 H7B O3 1_655 0.85 1.93 2.760(6) 166.3 y
O7 H7A O1 . 0.85 1.93 2.779(5) 177.0 y
O6 H6B O1 1_554 0.85 1.92 2.773(6) 175.6 y
O6 H6A O2 1_654 0.85 1.92 2.770(6) 175.2 y
O5 H5B O3 . 0.85 1.90 2.745(6) 171.0 y
O5 H5A O2 1_554 0.85 1.91 2.742(6) 167.0 y
O4 H4 N1 . 0.82 1.93 2.602(7) 138.6 y

loop_
_geom_torsion_atom_site_label_1
_geom_torsion_atom_site_label_2
_geom_torsion_atom_site_label_3
_geom_torsion_atom_site_label_4
_geom_torsion
O1 S1 C1 C6 163.8(5)
O2 S1 C1 C6 -76.5(5)
O3 S1 C1 C6 43.5(5)
O1 S1 C1 C2 -18.6(5)
O2 S1 C1 C2 101.1(5)
O3 S1 C1 C2 -138.9(5)
C6 C1 C2 C3 -0.7(9)
S1 C1 C2 C3 -178.3(5)
C1 C2 C3 C4 0.5(10)
C2 C3 C4 C5 0.7(11)
C2 C3 C4 N1 179.1(6)
C7 N1 C4 C5 -152.7(7)
C7 N1 C4 C3 28.8(10)
C3 C4 C5 C6 -1.7(11)
N1 C4 C5 C6 179.8(6)
C2 C1 C6 C5 -0.2(9)
S1 C1 C6 C5 177.4(5)
C4 C5 C6 C1 1.4(10)
C4 N1 C7 C8 -177.3(6)
N1 C7 C8 C13 -179.4(7)
N1 C7 C8 C9 2.8(11)
C13 C8 C9 O4 -179.7(7)
C7 C8 C9 O4 -1.9(11)
C13 C8 C9 C10 -1.5(11)
C7 C8 C9 C10 176.3(7)
O4 C9 C10 C11 -179.3(7)
C8 C9 C10 C11 2.5(12)
C9 C10 C11 C12 -1.7(12)
C10 C11 C12 C13 0.0(12)
C11 C12 C13 C8 0.9(12)
C9 C8 C13 C12 -0.1(11)
C7 C8 C13 C12 -178.0(7)
